data_4517469
loop_
_publ_author_name
'Parr, Brendan T.'
'Pastor, Richard'
'Sellers, Benjamin D.'
'Pei, Zhonghua'
'Jaipuri, Firoz A.'
'Castanedo, Georgette M.'
'Gazzard, Lewis'
'Kumar, Sanjeev'
'Li, Xiaokai'
'Liu, Wen'
'Mendonca, Rohan'
'Pavana, Roheeth K.'
'Potturi, Hima'
'Shao, Cheng'
'Velvadapu, Venkata'
'Waldo, Jesse P.'
'Wu, Guosheng'
'Yuen, Po-wai'
'Zhang, Zuhui'
'Zhang, Yamin'
'Harris, Seth F.'
'Oh, Angela J.'
'DiPasquale, Antonio'
'Dement, Kevin'
'La, Hank'
'Goon, Leanne'
'Gustafson, Amy'
'VanderPorten, Erica C.'
'Mautino, Mario R.'
'Liu, Yichin'

_publ_section_title
;
 Implementation of the CYP Index for the Design of Selective
 Tryptophan-2,3-dioxygenase Inhibitors
;
_journal_name_full 'ACS Medicinal Chemistry Letters'
_journal_paper_doi 10.1021/acsmedchemlett.0c00004
_journal_year 2020
_chemical_absolute_configuration ad
_chemical_formula_sum 'C15 H16 N2 O2'
_chemical_formula_weight 256.30
_chemical_name_common ent-13
_chemical_name_systematic ent-13
_space_group.centring_type primitive

_space_group_crystal_system orthorhombic
_space_group_IT_number 19
_space_group_name_Hall 'P 2ac 2ab'
_space_group_name_H-M_alt 'P 21 21 21'
_atom_sites_solution_hydrogens geom
_atom_sites_solution_primary iterative
_atom_sites_solution_secondary difmap
_audit_creation_method SHELXL-2014/7
_cell_angle_alpha 90
_cell_angle_beta 90
_cell_angle_gamma 90
_cell_formula_units_Z 4
_cell_length_a 5.7224(3)
_cell_length_b 9.4414(5)
_cell_length_c 23.8273(12)
_cell_measurement_reflns_used 9913
_cell_measurement_temperature 100(2)
_cell_measurement_theta_max 68.47
_cell_measurement_theta_min 4.68
_cell_volume 1287.33(12)
_computing_cell_refinement 'Bruker SAINT'
_computing_data_collection 'Bruker APEX2'
_computing_data_reduction 'Bruker SAINT'
_computing_molecular_graphics ORTEP-32
_computing_publication_material WinGX
_computing_structure_refinement SHELXL-2014
_computing_structure_solution SHELXT-2014
_diffrn_ambient_temperature 100(2)
_diffrn_detector_area_resol_mean 8.366
_diffrn_measured_fraction_theta_full 0.994
_diffrn_measured_fraction_theta_max 0.992
_diffrn_measurement_device_type 'Bruker APEX-II CCD'
_diffrn_measurement_method '\f and \w scans'
_diffrn_radiation_type CuK\a
_diffrn_radiation_wavelength 1.54178
_diffrn_reflns_av_R_equivalents 0.0385
_diffrn_reflns_av_unetI/netI 0.0251
_diffrn_reflns_Laue_measured_fraction_full 0.994
_diffrn_reflns_Laue_measured_fraction_max 0.992
_diffrn_reflns_limit_h_max 6
_diffrn_reflns_limit_h_min -6
_diffrn_reflns_limit_k_max 11
_diffrn_reflns_limit_k_min -11
_diffrn_reflns_limit_l_max 25
_diffrn_reflns_limit_l_min -28
_diffrn_reflns_number 13431
_diffrn_reflns_point_group_measured_fraction_full 0.993
_diffrn_reflns_point_group_measured_fraction_max 0.989
_diffrn_reflns_theta_full 67.000
_diffrn_reflns_theta_max 68.456
_diffrn_reflns_theta_min 5.039
_diffrn_source 'microfocus rotating anode'
_exptl_absorpt_coefficient_mu 0.719
_exptl_absorpt_correction_T_max 0.929
_exptl_absorpt_correction_T_min 0.802
_exptl_absorpt_correction_type multi-scan
_exptl_absorpt_process_details SADABS
_exptl_crystal_colour colorless
_exptl_crystal_density_diffrn 1.322
_exptl_crystal_description prism
_exptl_crystal_F_000 544
_exptl_crystal_size_max 0.120
_exptl_crystal_size_mid 0.100
_exptl_crystal_size_min 0.100
_refine_diff_density_max 0.183
_refine_diff_density_min -0.198
_refine_diff_density_rms 0.045
_refine_ls_abs_structure_details
; 
 Flack x determined using 924 quotients [(I+)-(I-)]/[(I+)+(I-)] 
 (Parsons, Flack and Wagner, Acta Cryst. B69 (2013) 249-259). 
;
_refine_ls_abs_structure_Flack 0.05(7)
_refine_ls_extinction_method none
_refine_ls_goodness_of_fit_ref 1.086
_refine_ls_hydrogen_treatment constr
_refine_ls_matrix_type full
_refine_ls_number_parameters 173
_refine_ls_number_reflns 2340
_refine_ls_number_restraints 0
_refine_ls_restrained_S_all 1.086
_refine_ls_R_factor_all 0.0306
_refine_ls_R_factor_gt 0.0304
_refine_ls_shift/su_max 0.000
_refine_ls_shift/su_mean 0.000
_refine_ls_structure_factor_coef Fsqd
_refine_ls_weighting_details 'w=1/[\s^2^(Fo^2^)+(0.0398P)^2^+0.3504P] where P=(Fo^2^+2Fc^2^)/3'
_refine_ls_weighting_scheme calc
_refine_ls_wR_factor_gt 0.0778
_refine_ls_wR_factor_ref 0.0780
_reflns_Friedel_coverage 0.676
_reflns_Friedel_fraction_full 0.992
_reflns_Friedel_fraction_max 0.983
_reflns_number_gt 2321
_reflns_number_total 2340
_reflns_threshold_expression 'I > 2\s(I)'
_cod_data_source_file ml0c00004_si_007.cif
_cod_data_source_block ent13
_cod_database_code 4517469
_shelx_shelxl_version_number 2014/7
_shelx_space_group_comment
; 
The symmetry employed for this shelxl refinement is uniquely defined 
by the following loop, which should always be used as a source of 
symmetry information in preference to the above space-group names. 
They are only intended as comments. 
;
_shelx_estimated_absorpt_t_min 0.919
_shelx_estimated_absorpt_t_max 0.932

loop_
_space_group_symop_operation_xyz
'x, y, z'
'-x+1/2, -y, z+1/2'
'-x, y+1/2, -z+1/2'
'x+1/2, -y+1/2, -z'

loop_
_atom_site_label
_atom_site_type_symbol
_atom_site_fract_x
_atom_site_fract_y
_atom_site_fract_z
_atom_site_U_iso_or_equiv
_atom_site_adp_type
_atom_site_occupancy
_atom_site_site_symmetry_order
_atom_site_calc_flag
_atom_site_refinement_flags_posn
_atom_site_refinement_flags_adp
_atom_site_refinement_flags_occupancy
_atom_site_disorder_assembly
_atom_site_disorder_group
C1 C 0.4134(3) 0.44552(18) 0.40202(7) 0.0155(4) Uani 1 1 d . . . . .
H1 H 0.5754 0.4267 0.4159 0.019 Uiso 1 1 calc R U . . .
C2 C 0.2873(3) 0.30630(18) 0.39206(7) 0.0158(4) Uani 1 1 d . . . . .
C3 C 0.3435(3) 0.20078(19) 0.35429(8) 0.0183(4) Uani 1 1 d . . . . .
H3 H 0.4789 0.2085 0.3314 0.022 Uiso 1 1 calc R U . . .
C4 C 0.1978(4) 0.08222(19) 0.35026(8) 0.0210(4) Uani 1 1 d . . . . .
H4 H 0.2348 0.0085 0.3246 0.025 Uiso 1 1 calc R U . . .
C5 C -0.0011(4) 0.0718(2) 0.38360(8) 0.0210(4) Uani 1 1 d . . . . .
H5 H -0.0988 -0.0092 0.3804 0.025 Uiso 1 1 calc R U . . .
C6 C -0.0590(3) 0.1784(2) 0.42166(8) 0.0193(4) Uani 1 1 d . . . . .
H6 H -0.1952 0.1710 0.4443 0.023 Uiso 1 1 calc R U . . .
C7 C 0.0864(3) 0.29533(19) 0.42576(8) 0.0159(4) Uani 1 1 d . . . . .
C8 C 0.0794(3) 0.42073(19) 0.46186(7) 0.0152(4) Uani 1 1 d . . . . .
C9 C -0.0214(3) 0.4848(2) 0.50728(8) 0.0176(4) Uani 1 1 d . . . . .
H9 H -0.1580 0.4528 0.5261 0.021 Uiso 1 1 calc R U . . .
C10 C 0.2805(4) 0.61071(19) 0.48492(7) 0.0190(4) Uani 1 1 d . . . . .
H10 H 0.3973 0.6822 0.4847 0.023 Uiso 1 1 calc R U . . .
C11 C 0.4231(3) 0.54015(18) 0.34943(8) 0.0159(4) Uani 1 1 d . . . . .
H11 H 0.5410 0.4976 0.3234 0.019 Uiso 1 1 calc R U . . .
C12 C 0.5024(3) 0.69154(19) 0.36189(7) 0.0170(4) Uani 1 1 d . . . . .
H12 H 0.3781 0.7405 0.3841 0.020 Uiso 1 1 calc R U . . .
C13 C 0.5354(4) 0.7695(2) 0.30637(8) 0.0214(4) Uani 1 1 d . . . . .
H13A H 0.5937 0.8664 0.3139 0.026 Uiso 1 1 calc R U . . .
H13B H 0.6541 0.7195 0.2835 0.026 Uiso 1 1 calc R U . . .
C14 C 0.2298(4) 0.6397(2) 0.26418(8) 0.0227(4) Uani 1 1 d . . . . .
H14A H 0.3386 0.5889 0.2389 0.027 Uiso 1 1 calc R U . . .
H14B H 0.0789 0.6500 0.2443 0.027 Uiso 1 1 calc R U . . .
C15 C 0.1922(3) 0.5517(2) 0.31680(8) 0.0192(4) Uani 1 1 d . . . . .
H15A H 0.1367 0.4559 0.3064 0.023 Uiso 1 1 calc R U . . .
H15B H 0.0717 0.5967 0.3407 0.023 Uiso 1 1 calc R U . . .
N1 N 0.1073(3) 0.60380(16) 0.52151(7) 0.0192(3) Uani 1 1 d . . . . .
N2 N 0.2696(3) 0.50308(16) 0.44799(6) 0.0155(3) Uani 1 1 d . . . . .
O1 O 0.3222(3) 0.77770(14) 0.27570(5) 0.0229(3) Uani 1 1 d . . . . .
O2 O 0.7136(2) 0.69337(14) 0.39299(5) 0.0210(3) Uani 1 1 d . . . . .
H2 H 0.7047 0.7548 0.4184 0.031 Uiso 1 1 calc R U . . .

loop_
_atom_site_aniso_label
_atom_site_aniso_U_11
_atom_site_aniso_U_22
_atom_site_aniso_U_33
_atom_site_aniso_U_23
_atom_site_aniso_U_13
_atom_site_aniso_U_12
C1 0.0149(8) 0.0168(8) 0.0147(9) -0.0029(7) 0.0016(7) 0.0000(7)
C2 0.0166(8) 0.0157(8) 0.0150(8) 0.0013(7) -0.0008(7) 0.0012(7)
C3 0.0184(9) 0.0189(9) 0.0176(9) -0.0007(7) 0.0001(7) 0.0023(7)
C4 0.0275(10) 0.0171(8) 0.0185(9) -0.0016(7) -0.0049(8) 0.0031(8)
C5 0.0252(10) 0.0176(9) 0.0200(10) 0.0015(7) -0.0069(8) -0.0044(8)
C6 0.0180(9) 0.0211(9) 0.0189(9) 0.0041(8) -0.0027(7) -0.0015(8)
C7 0.0161(8) 0.0164(8) 0.0151(8) 0.0020(7) -0.0017(7) 0.0026(7)
C8 0.0148(8) 0.0169(8) 0.0140(9) 0.0032(7) -0.0012(7) -0.0001(7)
C9 0.0168(9) 0.0193(9) 0.0166(9) 0.0030(7) 0.0029(7) 0.0017(8)
C10 0.0233(10) 0.0171(8) 0.0166(9) -0.0014(7) 0.0005(8) -0.0012(8)
C11 0.0163(8) 0.0170(9) 0.0144(9) -0.0025(7) 0.0028(7) -0.0009(7)
C12 0.0166(8) 0.0181(9) 0.0164(9) -0.0024(7) 0.0013(7) -0.0012(7)
C13 0.0237(10) 0.0188(9) 0.0217(10) 0.0001(8) 0.0004(8) -0.0029(8)
C14 0.0276(11) 0.0226(9) 0.0178(9) -0.0004(7) -0.0018(8) -0.0040(8)
C15 0.0187(9) 0.0219(9) 0.0171(9) -0.0014(7) -0.0011(8) -0.0039(8)
N1 0.0243(8) 0.0167(7) 0.0164(8) -0.0003(6) 0.0028(7) 0.0033(6)
N2 0.0174(8) 0.0155(7) 0.0136(7) -0.0006(6) 0.0021(6) -0.0006(6)
O1 0.0293(8) 0.0187(6) 0.0206(6) 0.0008(5) -0.0036(6) -0.0004(6)
O2 0.0201(6) 0.0220(6) 0.0208(6) -0.0037(5) -0.0028(5) -0.0035(6)

loop_
_atom_type_symbol
_atom_type_description
_atom_type_scat_dispersion_real
_atom_type_scat_dispersion_imag
_atom_type_scat_source
C C 0.0181 0.0091 'International Tables Vol C Tables 4.2.6.8 and 6.1.1.4'
H H 0.0000 0.0000 'International Tables Vol C Tables 4.2.6.8 and 6.1.1.4'
N N 0.0311 0.0180 'International Tables Vol C Tables 4.2.6.8 and 6.1.1.4'
O O 0.0492 0.0322 'International Tables Vol C Tables 4.2.6.8 and 6.1.1.4'

loop_
_geom_angle_atom_site_label_1
_geom_angle_atom_site_label_2
_geom_angle_atom_site_label_3
_geom_angle
_geom_angle_site_symmetry_1
_geom_angle_site_symmetry_3
_geom_angle_publ_flag
N2 C1 C2 99.79(14) . . ?
N2 C1 C11 114.26(14) . . ?
C2 C1 C11 113.09(14) . . ?
N2 C1 H1 109.8 . . ?
C2 C1 H1 109.8 . . ?
C11 C1 H1 109.8 . . ?
C3 C2 C7 120.64(17) . . ?
C3 C2 C1 128.02(16) . . ?
C7 C2 C1 111.29(15) . . ?
C2 C3 C4 118.88(17) . . ?
C2 C3 H3 120.6 . . ?
C4 C3 H3 120.6 . . ?
C5 C4 C3 120.34(17) . . ?
C5 C4 H4 119.8 . . ?
C3 C4 H4 119.8 . . ?
C4 C5 C6 120.97(17) . . ?
C4 C5 H5 119.5 . . ?
C6 C5 H5 119.5 . . ?
C7 C6 C5 118.55(18) . . ?
C7 C6 H6 120.7 . . ?
C5 C6 H6 120.7 . . ?
C6 C7 C2 120.61(17) . . ?
C6 C7 C8 132.02(17) . . ?
C2 C7 C8 107.34(16) . . ?
C9 C8 N2 105.87(16) . . ?
C9 C8 C7 146.53(18) . . ?
N2 C8 C7 107.10(15) . . ?
C8 C9 N1 109.15(16) . . ?
C8 C9 H9 125.4 . . ?
N1 C9 H9 125.4 . . ?
N1 C10 N2 111.05(17) . . ?
N1 C10 H10 124.5 . . ?
N2 C10 H10 124.5 . . ?
C12 C11 C15 106.69(14) . . ?
C12 C11 C1 113.28(14) . . ?
C15 C11 C1 114.95(14) . . ?
C12 C11 H11 107.2 . . ?
C15 C11 H11 107.2 . . ?
C1 C11 H11 107.2 . . ?
O2 C12 C13 109.98(15) . . ?
O2 C12 C11 111.47(15) . . ?
C13 C12 C11 108.65(15) . . ?
O2 C12 H12 108.9 . . ?
C13 C12 H12 108.9 . . ?
C11 C12 H12 108.9 . . ?
O1 C13 C12 111.39(15) . . ?
O1 C13 H13A 109.3 . . ?
C12 C13 H13A 109.3 . . ?
O1 C13 H13B 109.3 . . ?
C12 C13 H13B 109.3 . . ?
H13A C13 H13B 108.0 . . ?
O1 C14 C15 113.06(15) . . ?
O1 C14 H14A 109.0 . . ?
C15 C14 H14A 109.0 . . ?
O1 C14 H14B 109.0 . . ?
C15 C14 H14B 109.0 . . ?
H14A C14 H14B 107.8 . . ?
C14 C15 C11 109.55(15) . . ?
C14 C15 H15A 109.8 . . ?
C11 C15 H15A 109.8 . . ?
C14 C15 H15B 109.8 . . ?
C11 C15 H15B 109.8 . . ?
H15A C15 H15B 108.2 . . ?
C10 N1 C9 106.10(15) . . ?
C10 N2 C8 107.82(15) . . ?
C10 N2 C1 137.60(16) . . ?
C8 N2 C1 114.28(15) . . ?
C13 O1 C14 111.43(14) . . ?
C12 O2 H2 109.5 . . ?

loop_
_geom_bond_atom_site_label_1
_geom_bond_atom_site_label_2
_geom_bond_distance
_geom_bond_site_symmetry_2
_geom_bond_publ_flag
C1 N2 1.474(2) . ?
C1 C2 1.518(2) . ?
C1 C11 1.540(2) . ?
C1 H1 1.0000 . ?
C2 C3 1.381(3) . ?
C2 C7 1.406(2) . ?
C3 C4 1.399(3) . ?
C3 H3 0.9500 . ?
C4 C5 1.391(3) . ?
C4 H4 0.9500 . ?
C5 C6 1.395(3) . ?
C5 H5 0.9500 . ?
C6 C7 1.386(3) . ?
C6 H6 0.9500 . ?
C7 C8 1.464(3) . ?
C8 C9 1.368(3) . ?
C8 N2 1.378(2) . ?
C9 N1 1.385(3) . ?
C9 H9 0.9500 . ?
C10 N1 1.322(2) . ?
C10 N2 1.346(2) . ?
C10 H10 0.9500 . ?
C11 C12 1.529(2) . ?
C11 C15 1.537(2) . ?
C11 H11 1.0000 . ?
C12 O2 1.418(2) . ?
C12 C13 1.526(3) . ?
C12 H12 1.0000 . ?
C13 O1 1.424(2) . ?
C13 H13A 0.9900 . ?
C13 H13B 0.9900 . ?
C14 O1 1.432(2) . ?
C14 C15 1.520(3) . ?
C14 H14A 0.9900 . ?
C14 H14B 0.9900 . ?
C15 H15A 0.9900 . ?
C15 H15B 0.9900 . ?
O2 H2 0.8400 . ?
